data_7241335
loop_
_publ_author_name
'Cong, Zhang'
'Xiang, Chen'
'Yongpeng, Hu'
'Yang, Bai'
'Zhaoqi, Guo'
'Daidi, Fan'
'Haixia, Ma'

_publ_section_title
;
 A series of guanidine salts of 3,6-bis-nitroguanyl-1,2,4,5-tetrazine:
 green nitrogen-rich gas-generating agent
;
_journal_issue 60
_journal_name_full 'RSC Advances'
_journal_page_first 36287
_journal_page_last 36294
_journal_paper_doi 10.1039/D0RA06766K
_journal_volume 10
_journal_year 2020
_chemical_formula_sum 'C6 H16 N18 O4'
_chemical_formula_weight 404.37
_space_group_IT_number 14
_space_group_name_Hall '-P 2ybc'
_space_group_name_H-M_alt 'P 1 21/c 1'
_symmetry_cell_setting monoclinic
_symmetry_space_group_name_H-M 'P 1 21/c 1'
_atom_sites_solution_hydrogens geom
_atom_sites_solution_primary direct
_atom_sites_solution_secondary difmap
_audit_creation_method SHELXL-97
_audit_update_record
;
2013-07-01 deposited with the CCDC.	2020-09-24 downloaded from the CCDC.
;
_cell_angle_alpha 90.00
_cell_angle_beta 95.961(4)
_cell_angle_gamma 90.00
_cell_formula_units_Z 4
_cell_length_a 8.4812(18)
_cell_length_b 24.898(5)
_cell_length_c 7.7969(16)
_cell_measurement_reflns_used 513
_cell_measurement_temperature 296(2)
_cell_measurement_theta_max 19.37
_cell_measurement_theta_min 2.92
_cell_volume 1637.5(6)
_computing_cell_refinement 'Bruker SAINT'
_computing_data_collection 'Bruker APEX2'
_computing_data_reduction 'Bruker SAINT'
_computing_molecular_graphics 'Bruker SHELXTL'
_computing_publication_material 'Bruker SHELXTL'
_computing_structure_refinement 'SHELXL-97 (Sheldrick, 2008)'
_computing_structure_solution 'SHELXS-97 (Sheldrick, 2008)'
_diffrn_ambient_temperature 296(2)
_diffrn_measured_fraction_theta_full 0.999
_diffrn_measured_fraction_theta_max 0.999
_diffrn_measurement_device_type 'Bruker APEX-II CCD'
_diffrn_measurement_method '\f and \w scans'
_diffrn_radiation_monochromator graphite
_diffrn_radiation_source 'fine-focus sealed tube'
_diffrn_radiation_type MoK\a
_diffrn_radiation_wavelength 0.71073
_diffrn_reflns_av_R_equivalents 0.0737
_diffrn_reflns_av_sigmaI/netI 0.0926
_diffrn_reflns_limit_h_max 10
_diffrn_reflns_limit_h_min -10
_diffrn_reflns_limit_k_max 29
_diffrn_reflns_limit_k_min -14
_diffrn_reflns_limit_l_max 9
_diffrn_reflns_limit_l_min -9
_diffrn_reflns_number 8206
_diffrn_reflns_theta_full 25.10
_diffrn_reflns_theta_max 25.10
_diffrn_reflns_theta_min 1.64
_exptl_absorpt_coefficient_mu 0.137
_exptl_absorpt_correction_T_max 0.9808
_exptl_absorpt_correction_T_min 0.9592
_exptl_absorpt_correction_type none
_exptl_crystal_density_diffrn 1.640
_exptl_crystal_density_meas 0
_exptl_crystal_density_method 'not measured'
_exptl_crystal_F_000 840
_exptl_crystal_size_max 0.31
_exptl_crystal_size_mid 0.25
_exptl_crystal_size_min 0.14
_refine_diff_density_max 0.208
_refine_diff_density_min -0.234
_refine_diff_density_rms 0.054
_refine_ls_extinction_method none
_refine_ls_goodness_of_fit_ref 1.030
_refine_ls_hydrogen_treatment mixed
_refine_ls_matrix_type full
_refine_ls_number_parameters 253
_refine_ls_number_reflns 2914
_refine_ls_number_restraints 0
_refine_ls_restrained_S_all 1.030
_refine_ls_R_factor_all 0.1191
_refine_ls_R_factor_gt 0.0552
_refine_ls_shift/su_max 0.000
_refine_ls_shift/su_mean 0.000
_refine_ls_structure_factor_coef Fsqd
_refine_ls_weighting_details 'calc w=1/[\s^2^(Fo^2^)+(0.0200P)^2^+0.1307P] where P=(Fo^2^+2Fc^2^)/3'
_refine_ls_weighting_scheme calc
_refine_ls_wR_factor_gt 0.0855
_refine_ls_wR_factor_ref 0.1047
_reflns_number_gt 1515
_reflns_number_total 2914
_reflns_threshold_expression >2sigma(I)
_cod_data_source_file d0ra06766k2.cif
_cod_data_source_block xb6928
_cod_depositor_comments
;
The following automatic conversions were performed:

data item '_symmetry_cell_setting' value 'Monoclinic' was changed to
'monoclinic' in accordance with the
/home/data/users/saulius/crontab/automatic-downloads/rss-feeds/RSC/lib/dictionaries/cif_core.dic
dictionary named 'cif_core.dic' version 2.4.2 last updated on
2011-04-26.

Automatic conversion script
Id: cif_fix_values 7556 2019-12-06 15:28:31Z antanas 
;
_cod_original_sg_symbol_H-M P2(1)/c
_cod_database_code 7241335

loop_
_symmetry_equiv_pos_as_xyz
'x, y, z'
'-x, y+1/2, -z+1/2'
'-x, -y, -z'
'x, -y-1/2, z-1/2'

loop_
_atom_site_label
_atom_site_type_symbol
_atom_site_fract_x
_atom_site_fract_y
_atom_site_fract_z
_atom_site_U_iso_or_equiv
_atom_site_adp_type
_atom_site_occupancy
_atom_site_symmetry_multiplicity
_atom_site_calc_flag
_atom_site_refinement_flags
_atom_site_disorder_assembly
_atom_site_disorder_group
N1 N 0.7285(3) 0.41857(12) 0.5645(4) 0.0428(8) Uani 1 1 d . . .
N2 N 0.5826(3) 0.42977(10) 0.6029(3) 0.0387(7) Uani 1 1 d . . .
N3 N 0.6681(3) 0.50991(10) 0.7560(3) 0.0432(8) Uani 1 1 d . . .
H3A H 0.6449 0.5375 0.8149 0.052 Uiso 1 1 calc R . .
H3B H 0.7642 0.5048 0.7339 0.052 Uiso 1 1 calc R . .
N4 N 0.4037(3) 0.47865(10) 0.7247(3) 0.0378(7) Uani 1 1 d . . .
N5 N 0.4247(3) 0.56389(11) 0.8685(3) 0.0373(7) Uani 1 1 d . . .
N6 N 0.3493(3) 0.60277(10) 0.9418(3) 0.0382(7) Uani 1 1 d . . .
N7 N 0.1845(3) 0.51416(10) 0.8230(4) 0.0401(7) Uani 1 1 d . . .
N8 N 0.1096(3) 0.55237(10) 0.8995(4) 0.0402(7) Uani 1 1 d . . .
N9 N 0.1273(3) 0.63960(10) 1.0330(3) 0.0326(7) Uani 1 1 d . . .
N10 N -0.1268(3) 0.60202(10) 1.0399(3) 0.0484(8) Uani 1 1 d . . .
H10A H -0.1009 0.5725 0.9930 0.058 Uiso 1 1 calc R . .
H10B H -0.2214 0.6063 1.0678 0.058 Uiso 1 1 calc R . .
N11 N -0.0511(3) 0.68963(10) 1.1476(3) 0.0377(7) Uani 1 1 d . . .
N12 N -0.1938(3) 0.70133(11) 1.1846(4) 0.0414(8) Uani 1 1 d . . .
N13 N 0.9383(3) 0.84010(11) 0.1036(4) 0.0521(9) Uani 1 1 d . . .
H13A H 1.0334 0.8498 0.0895 0.062 Uiso 1 1 calc R . .
H13B H 0.9219 0.8103 0.1544 0.062 Uiso 1 1 calc R . .
N14 N 0.8411(3) 0.91645(10) -0.0299(3) 0.0490(8) Uani 1 1 d . . .
H14A H 0.9359 0.9264 -0.0445 0.059 Uiso 1 1 calc R . .
H14B H 0.7617 0.9364 -0.0662 0.059 Uiso 1 1 calc R . .
N15 N 0.6709(3) 0.85604(11) 0.0706(4) 0.0521(9) Uani 1 1 d . . .
H15A H 0.5921 0.8763 0.0347 0.063 Uiso 1 1 calc R . .
H15B H 0.6547 0.8262 0.1214 0.063 Uiso 1 1 calc R . .
N16 N 0.4679(3) 0.72020(11) 0.8590(4) 0.0534(9) Uani 1 1 d . . .
H16A H 0.5633 0.7299 0.8461 0.064 Uiso 1 1 calc R . .
H16B H 0.4503 0.6892 0.9019 0.064 Uiso 1 1 calc R . .
N17 N 0.3763(3) 0.79979(10) 0.7480(3) 0.0467(8) Uani 1 1 d . . .
H17A H 0.4720 0.8091 0.7356 0.056 Uiso 1 1 calc R . .
H17B H 0.2991 0.8213 0.7177 0.056 Uiso 1 1 calc R . .
N18 N 0.2003(3) 0.73883(10) 0.8354(4) 0.0513(9) Uani 1 1 d . . .
H18A H 0.1232 0.7606 0.8071 0.062 Uiso 1 1 calc R . .
H18B H 0.1819 0.7079 0.8782 0.062 Uiso 1 1 calc R . .
O1 O 0.8495(3) 0.44440(10) 0.6189(3) 0.0663(9) Uani 1 1 d . . .
O2 O 0.7396(3) 0.37873(10) 0.4671(3) 0.0561(7) Uani 1 1 d . . .
O3 O -0.3136(3) 0.67177(10) 1.1521(3) 0.0567(8) Uani 1 1 d . . .
O4 O -0.2100(3) 0.74624(9) 1.2581(3) 0.0511(7) Uani 1 1 d . . .
C1 C 0.5558(4) 0.47530(13) 0.6994(4) 0.0340(8) Uani 1 1 d . . .
C2 C 0.3419(4) 0.52015(13) 0.8076(4) 0.0317(8) Uani 1 1 d . . .
C3 C 0.1921(4) 0.59675(12) 0.9556(4) 0.0300(8) Uani 1 1 d . . .
C4 C -0.0214(4) 0.64065(13) 1.0689(4) 0.0332(8) Uani 1 1 d . . .
C5 C 0.8177(4) 0.87092(14) 0.0475(4) 0.0376(9) Uani 1 1 d . . .
C6 C 0.3481(4) 0.75303(14) 0.8128(4) 0.0382(9) Uani 1 1 d . . .

loop_
_atom_site_aniso_label
_atom_site_aniso_U_11
_atom_site_aniso_U_22
_atom_site_aniso_U_33
_atom_site_aniso_U_23
_atom_site_aniso_U_13
_atom_site_aniso_U_12
N1 0.0397(19) 0.045(2) 0.046(2) 0.0060(16) 0.0135(17) 0.0119(17)
N2 0.0319(16) 0.0385(17) 0.0465(19) -0.0078(15) 0.0077(14) 0.0043(14)
N3 0.0329(16) 0.0434(19) 0.053(2) -0.0138(16) 0.0044(15) -0.0003(15)
N4 0.0313(17) 0.0359(17) 0.047(2) -0.0063(15) 0.0090(14) 0.0017(14)
N5 0.0334(16) 0.0351(17) 0.0435(18) -0.0054(15) 0.0051(14) -0.0018(14)
N6 0.0380(17) 0.0328(17) 0.0452(19) -0.0078(15) 0.0110(14) -0.0009(14)
N7 0.0327(17) 0.0324(17) 0.056(2) -0.0055(15) 0.0096(15) -0.0012(14)
N8 0.0379(17) 0.0286(17) 0.055(2) -0.0078(15) 0.0110(15) -0.0017(14)
N9 0.0278(16) 0.0269(16) 0.0445(18) -0.0057(13) 0.0112(14) -0.0023(13)
N10 0.0336(17) 0.0362(18) 0.078(2) -0.0127(17) 0.0183(16) -0.0071(15)
N11 0.0266(16) 0.0318(17) 0.057(2) -0.0037(15) 0.0147(14) 0.0033(14)
N12 0.044(2) 0.0334(18) 0.048(2) 0.0042(16) 0.0123(16) 0.0031(16)
N13 0.0379(18) 0.0422(19) 0.076(2) 0.0188(17) 0.0058(17) 0.0055(16)
N14 0.0356(17) 0.0432(19) 0.069(2) 0.0162(17) 0.0102(16) 0.0032(15)
N15 0.0393(18) 0.052(2) 0.066(2) 0.0190(17) 0.0087(17) -0.0009(16)
N16 0.0385(18) 0.050(2) 0.072(2) 0.0290(17) 0.0084(17) 0.0083(17)
N17 0.0364(18) 0.0377(18) 0.067(2) 0.0108(17) 0.0109(16) 0.0006(15)
N18 0.0340(18) 0.0413(18) 0.079(2) 0.0196(17) 0.0100(17) 0.0005(15)
O1 0.0290(15) 0.072(2) 0.099(2) -0.0296(17) 0.0104(15) -0.0018(15)
O2 0.0546(17) 0.0512(16) 0.0649(19) -0.0171(14) 0.0182(14) 0.0100(14)
O3 0.0305(14) 0.0515(17) 0.089(2) -0.0137(15) 0.0114(14) -0.0008(13)
O4 0.0476(16) 0.0333(15) 0.076(2) -0.0080(14) 0.0255(14) 0.0052(12)
C1 0.042(2) 0.029(2) 0.030(2) 0.0026(16) 0.0007(18) 0.0046(18)
C2 0.031(2) 0.030(2) 0.033(2) 0.0006(16) -0.0018(16) -0.0034(17)
C3 0.0323(19) 0.0257(19) 0.033(2) 0.0008(16) 0.0069(16) 0.0003(16)
C4 0.033(2) 0.028(2) 0.039(2) 0.0045(17) 0.0051(17) 0.0000(17)
C5 0.036(2) 0.037(2) 0.040(2) -0.0010(18) 0.0057(18) -0.0041(19)
C6 0.038(2) 0.034(2) 0.044(2) 0.0025(18) 0.0086(19) -0.0006(19)

loop_
_atom_type_symbol
_atom_type_description
_atom_type_scat_dispersion_real
_atom_type_scat_dispersion_imag
_atom_type_scat_source
C C 0.0033 0.0016 'International Tables Vol C Tables 4.2.6.8 and 6.1.1.4'
H H 0.0000 0.0000 'International Tables Vol C Tables 4.2.6.8 and 6.1.1.4'
N N 0.0061 0.0033 'International Tables Vol C Tables 4.2.6.8 and 6.1.1.4'
O O 0.0106 0.0060 'International Tables Vol C Tables 4.2.6.8 and 6.1.1.4'

loop_
_geom_angle_atom_site_label_1
_geom_angle_atom_site_label_2
_geom_angle_atom_site_label_3
_geom_angle
_geom_angle_site_symmetry_1
_geom_angle_site_symmetry_3
_geom_angle_publ_flag
O1 N1 O2 120.1(3) . . ?
O1 N1 N2 124.5(3) . . ?
O2 N1 N2 115.4(3) . . ?
N1 N2 C1 119.9(3) . . ?
C1 N3 H3A 120.0 . . ?
C1 N3 H3B 120.0 . . ?
H3A N3 H3B 120.0 . . ?
C1 N4 C2 123.3(3) . . ?
N6 N5 C2 118.9(3) . . ?
N5 N6 C3 118.5(3) . . ?
N8 N7 C2 118.9(3) . . ?
N7 N8 C3 118.5(3) . . ?
C4 N9 C3 123.0(3) . . ?
C4 N10 H10A 120.0 . . ?
C4 N10 H10B 120.0 . . ?
H10A N10 H10B 120.0 . . ?
N12 N11 C4 120.2(3) . . ?
O3 N12 O4 118.9(3) . . ?
O3 N12 N11 124.9(3) . . ?
O4 N12 N11 116.2(3) . . ?
C5 N13 H13A 120.0 . . ?
C5 N13 H13B 120.0 . . ?
H13A N13 H13B 120.0 . . ?
C5 N14 H14A 120.0 . . ?
C5 N14 H14B 120.0 . . ?
H14A N14 H14B 120.0 . . ?
C5 N15 H15A 120.0 . . ?
C5 N15 H15B 120.0 . . ?
H15A N15 H15B 120.0 . . ?
C6 N16 H16A 120.0 . . ?
C6 N16 H16B 120.0 . . ?
H16A N16 H16B 120.0 . . ?
C6 N17 H17A 120.0 . . ?
C6 N17 H17B 120.0 . . ?
H17A N17 H17B 120.0 . . ?
C6 N18 H18A 120.0 . . ?
C6 N18 H18B 120.0 . . ?
H18A N18 H18B 120.0 . . ?
N3 C1 N4 125.8(3) . . ?
N3 C1 N2 123.9(3) . . ?
N4 C1 N2 110.3(3) . . ?
N4 C2 N5 124.7(3) . . ?
N4 C2 N7 113.0(3) . . ?
N5 C2 N7 122.3(3) . . ?
N8 C3 N6 122.9(3) . . ?
N8 C3 N9 124.1(3) . . ?
N6 C3 N9 113.0(3) . . ?
N10 C4 N9 126.5(3) . . ?
N10 C4 N11 124.2(3) . . ?
N9 C4 N11 109.2(3) . . ?
N14 C5 N13 120.6(3) . . ?
N14 C5 N15 119.5(3) . . ?
N13 C5 N15 119.9(3) . . ?
N17 C6 N16 119.4(3) . . ?
N17 C6 N18 120.1(3) . . ?
N16 C6 N18 120.4(3) . . ?

loop_
_geom_bond_atom_site_label_1
_geom_bond_atom_site_label_2
_geom_bond_distance
_geom_bond_site_symmetry_2
_geom_bond_publ_flag
N1 O1 1.248(3) . ?
N1 O2 1.259(3) . ?
N1 N2 1.332(3) . ?
N2 C1 1.392(4) . ?
N3 C1 1.326(4) . ?
N3 H3A 0.8600 . ?
N3 H3B 0.8600 . ?
N4 C1 1.328(4) . ?
N4 C2 1.353(4) . ?
N5 N6 1.322(3) . ?
N5 C2 1.355(4) . ?
N6 C3 1.357(4) . ?
N7 N8 1.320(3) . ?
N7 C2 1.361(4) . ?
N8 C3 1.356(4) . ?
N9 C4 1.321(4) . ?
N9 C3 1.369(3) . ?
N10 C4 1.316(4) . ?
N10 H10A 0.8600 . ?
N10 H10B 0.8600 . ?
N11 N12 1.306(3) . ?
N11 C4 1.400(4) . ?
N12 O3 1.259(3) . ?
N12 O4 1.270(3) . ?
N13 C5 1.316(4) . ?
N13 H13A 0.8600 . ?
N13 H13B 0.8600 . ?
N14 C5 1.309(4) . ?
N14 H14A 0.8600 . ?
N14 H14B 0.8600 . ?
N15 C5 1.330(4) . ?
N15 H15A 0.8600 . ?
N15 H15B 0.8600 . ?
N16 C6 1.324(4) . ?
N16 H16A 0.8600 . ?
N16 H16B 0.8600 . ?
N17 C6 1.301(4) . ?
N17 H17A 0.8600 . ?
N17 H17B 0.8600 . ?
N18 C6 1.332(4) . ?
N18 H18A 0.8600 . ?
N18 H18B 0.8600 . ?

loop_
_geom_torsion_atom_site_label_1
_geom_torsion_atom_site_label_2
_geom_torsion_atom_site_label_3
_geom_torsion_atom_site_label_4
_geom_torsion
_geom_torsion_site_symmetry_1
_geom_torsion_site_symmetry_2
_geom_torsion_site_symmetry_3
_geom_torsion_site_symmetry_4
_geom_torsion_publ_flag
O1 N1 N2 C1 5.0(5) . . . . ?
O2 N1 N2 C1 -175.4(3) . . . . ?
C2 N5 N6 C3 1.1(4) . . . . ?
C2 N7 N8 C3 1.7(4) . . . . ?
C4 N11 N12 O3 -1.3(5) . . . . ?
C4 N11 N12 O4 179.0(3) . . . . ?
C2 N4 C1 N3 2.9(5) . . . . ?
C2 N4 C1 N2 -176.9(3) . . . . ?
N1 N2 C1 N3 0.9(5) . . . . ?
N1 N2 C1 N4 -179.3(3) . . . . ?
C1 N4 C2 N5 2.6(5) . . . . ?
C1 N4 C2 N7 -178.0(3) . . . . ?
N6 N5 C2 N4 177.6(3) . . . . ?
N6 N5 C2 N7 -1.7(5) . . . . ?
N8 N7 C2 N4 -179.1(3) . . . . ?
N8 N7 C2 N5 0.3(5) . . . . ?
N7 N8 C3 N6 -2.3(5) . . . . ?
N7 N8 C3 N9 178.4(3) . . . . ?
N5 N6 C3 N8 0.9(5) . . . . ?
N5 N6 C3 N9 -179.8(3) . . . . ?
C4 N9 C3 N8 3.7(5) . . . . ?
C4 N9 C3 N6 -175.7(3) . . . . ?
C3 N9 C4 N10 1.0(5) . . . . ?
C3 N9 C4 N11 179.9(3) . . . . ?
N12 N11 C4 N10 -5.7(5) . . . . ?
N12 N11 C4 N9 175.4(3) . . . . ?
